data_7108159
loop_
_publ_author_name
'Dario Braga'
'Fabrizia Grepioni'
'Lucia Maini'
'Davide Capucci'
'Saverio Nanna'
'Johan Wouters'
'Luc Aerts'
'Luc Quere'

_publ_section_title
;
 Combining piracetam and lithium salts: ionic co-crystals and co-drugs?
;
_journal_name_full Chem.Commun.
_journal_page_first 8219
_journal_paper_doi 10.1039/c2cc33855f
_journal_volume 48
_journal_year 2012
_chemical_formula_sum 'C6 H14 Cl Li N2 O4'
_chemical_formula_weight 220.58
_chemical_name_systematic
;
?
;
_space_group_IT_number 14
_symmetry_cell_setting monoclinic
_symmetry_space_group_name_Hall '-P 2ybc'
_symmetry_space_group_name_H-M 'P 1 21/c 1'
_atom_sites_solution_hydrogens geom
_atom_sites_solution_primary direct
_atom_sites_solution_secondary difmap
_audit_creation_method SHELXL-97
_cell_angle_alpha 90.00
_cell_angle_beta 91.596(13)
_cell_angle_gamma 90.00
_cell_formula_units_Z 4
_cell_length_a 7.5347(11)
_cell_length_b 9.7992(12)
_cell_length_c 14.732(3)
_cell_measurement_temperature 293(2)
_cell_volume 1087.3(3)
_computing_structure_refinement 'SHELXL-97 (Sheldrick, 1997)'
_computing_structure_solution 'SHELXS-97 (Sheldrick, 1990)'
_diffrn_ambient_temperature 293(2)
_diffrn_measured_fraction_theta_full 0.991
_diffrn_measured_fraction_theta_max 0.991
_diffrn_radiation_monochromator graphite
_diffrn_radiation_source 'fine-focus sealed tube'
_diffrn_radiation_type MoK\a
_diffrn_radiation_wavelength 0.71073
_diffrn_reflns_av_R_equivalents 0.0370
_diffrn_reflns_av_sigmaI/netI 0.0763
_diffrn_reflns_limit_h_max 9
_diffrn_reflns_limit_h_min -8
_diffrn_reflns_limit_k_max 12
_diffrn_reflns_limit_k_min -12
_diffrn_reflns_limit_l_max 18
_diffrn_reflns_limit_l_min -18
_diffrn_reflns_number 4868
_diffrn_reflns_theta_full 27.00
_diffrn_reflns_theta_max 27.00
_diffrn_reflns_theta_min 2.70
_exptl_absorpt_coefficient_mu 0.341
_exptl_absorpt_correction_T_max 1.00000
_exptl_absorpt_correction_T_min 0.30075
_exptl_absorpt_correction_type multi-scan
_exptl_absorpt_process_details
;
CrysAlisPro, Agilent Technologies,
Version 1.171.35.11 (release 16-05-2011 CrysAlis171 .NET)
(compiled May 16 2011,17:55:39)
Empirical absorption correction using spherical harmonics,
implemented in SCALE3 ABSPACK scaling algorithm.
;
_exptl_crystal_colour colourless
_exptl_crystal_density_diffrn 1.348
_exptl_crystal_density_method 'not measured'
_exptl_crystal_description prism
_exptl_crystal_F_000 464
_exptl_crystal_size_max 0.14
_exptl_crystal_size_mid 0.12
_exptl_crystal_size_min 0.08
_refine_diff_density_max 0.247
_refine_diff_density_min -0.299
_refine_diff_density_rms 0.056
_refine_ls_extinction_method none
_refine_ls_goodness_of_fit_ref 0.958
_refine_ls_hydrogen_treatment mixed
_refine_ls_matrix_type full
_refine_ls_number_parameters 133
_refine_ls_number_reflns 2353
_refine_ls_number_restraints 0
_refine_ls_restrained_S_all 0.958
_refine_ls_R_factor_all 0.1141
_refine_ls_R_factor_gt 0.0615
_refine_ls_shift/su_max 0.000
_refine_ls_shift/su_mean 0.000
_refine_ls_structure_factor_coef Fsqd
_refine_ls_weighting_details 'calc w=1/[\s^2^(Fo^2^)+(0.1030P)^2^+0.0533P] where P=(Fo^2^+2Fc^2^)/3'
_refine_ls_weighting_scheme calc
_refine_ls_wR_factor_gt 0.1541
_refine_ls_wR_factor_ref 0.1958
_reflns_number_gt 1403
_reflns_number_total 2353
_reflns_threshold_expression >2sigma(I)
_cod_data_source_file c2cc33855f.txt
_cod_data_source_block '[piracetam]LiCl_2H2O'
_cod_original_sg_symbol_H-M 'P 21/c'
_cod_database_code 7108159

loop_
_symmetry_equiv_pos_as_xyz
'x, y, z'
'-x, y+1/2, -z+1/2'
'-x, -y, -z'
'x, -y-1/2, z-1/2'

loop_
_atom_site_label
_atom_site_type_symbol
_atom_site_fract_x
_atom_site_fract_y
_atom_site_fract_z
_atom_site_U_iso_or_equiv
_atom_site_adp_type
_atom_site_occupancy
_atom_site_symmetry_multiplicity
_atom_site_calc_flag
_atom_site_refinement_flags
Li1 Li -0.5634(8) 0.6605(6) 0.7244(4) 0.0401(14) Uani 1 1 d .
Cl1 Cl 0.06606(13) 0.13331(9) 0.34859(7) 0.0514(4) Uani 1 1 d .
C1 C -0.6499(5) 0.1488(3) 0.5959(2) 0.0350(8) Uani 1 1 d .
O1 O -0.5762(3) 0.1133(2) 0.66765(17) 0.0433(7) Uani 1 1 d .
N1 N -0.7816(5) 0.0799(4) 0.5581(3) 0.0524(10) Uani 1 1 d .
H1A H -0.816(7) 0.104(5) 0.514(3) 0.063 Uiso 1 1 d .
H1B H -0.824(6) 0.011(4) 0.586(3) 0.063 Uiso 1 1 d .
C2 C -0.6003(5) 0.2776(3) 0.5472(3) 0.0432(9) Uani 1 1 d .
H2A H -0.6095 0.2612 0.4823 0.052 Uiso 1 1 calc R
H2B H -0.6854 0.3481 0.5615 0.052 Uiso 1 1 calc R
N2 N -0.4255(4) 0.3270(3) 0.5692(2) 0.0365(7) Uani 1 1 d .
C3 C -0.2667(6) 0.2589(4) 0.5396(3) 0.0556(11) Uani 1 1 d .
H3A H -0.2717 0.2437 0.4746 0.067 Uiso 1 1 calc R
H3B H -0.2506 0.1720 0.5703 0.067 Uiso 1 1 calc R
C4 C -0.1200(7) 0.3565(6) 0.5656(5) 0.096(2) Uani 1 1 d .
H4A H -0.0719 0.3982 0.5119 0.115 Uiso 1 1 calc R
H4B H -0.0250 0.3090 0.5983 0.115 Uiso 1 1 calc R
C5 C -0.2010(5) 0.4635(4) 0.6253(3) 0.0585(12) Uani 1 1 d .
H5A H -0.1627 0.4511 0.6882 0.070 Uiso 1 1 calc R
H5B H -0.1680 0.5544 0.6060 0.070 Uiso 1 1 calc R
C6 C -0.3957(5) 0.4423(3) 0.6140(2) 0.0348(8) Uani 1 1 d .
O2 O -0.5131(4) 0.5177(2) 0.64053(18) 0.0500(7) Uani 1 1 d .
O3 O -0.4827(3) 0.8315(2) 0.67782(19) 0.0474(7) Uani 1 1 d .
H300 H -0.3541 0.8248 0.6628 0.057 Uiso 1 1 d .
H301 H -0.5553 0.9155 0.6703 0.057 Uiso 1 1 d .
O4 O -0.8141(3) 0.6475(3) 0.7433(2) 0.0621(9) Uani 1 1 d .
H400 H -0.8459 0.5517 0.7601 0.074 Uiso 1 1 d .
H401 H -0.8809 0.6710 0.6855 0.074 Uiso 1 1 d .

loop_
_atom_site_aniso_label
_atom_site_aniso_U_11
_atom_site_aniso_U_22
_atom_site_aniso_U_33
_atom_site_aniso_U_23
_atom_site_aniso_U_13
_atom_site_aniso_U_12
Li1 0.047(3) 0.034(3) 0.039(4) -0.001(2) -0.003(3) 0.002(3)
Cl1 0.0447(6) 0.0493(6) 0.0597(7) 0.0052(5) -0.0068(5) -0.0019(4)
C1 0.0379(19) 0.0248(16) 0.042(2) -0.0046(15) -0.0045(17) 0.0019(15)
O1 0.0506(16) 0.0375(13) 0.0409(15) 0.0034(11) -0.0135(13) -0.0038(11)
N1 0.058(2) 0.0415(19) 0.057(3) 0.0090(17) -0.0188(19) -0.0152(17)
C2 0.052(2) 0.0319(18) 0.045(2) 0.0042(16) -0.0125(18) -0.0093(17)
N2 0.0412(17) 0.0278(14) 0.0406(18) -0.0019(12) 0.0048(14) 0.0007(13)
C3 0.065(3) 0.046(2) 0.057(3) -0.0007(19) 0.024(2) 0.008(2)
C4 0.053(3) 0.084(4) 0.154(6) 0.005(4) 0.037(3) -0.014(3)
C5 0.052(3) 0.044(2) 0.078(3) 0.014(2) -0.015(2) -0.015(2)
C6 0.049(2) 0.0247(17) 0.0301(19) 0.0066(14) -0.0008(16) -0.0063(16)
O2 0.0669(18) 0.0335(13) 0.0496(18) -0.0110(12) 0.0021(14) 0.0109(13)
O3 0.0500(16) 0.0344(13) 0.0580(18) -0.0007(12) 0.0031(13) 0.0029(11)
O4 0.0426(16) 0.0610(18) 0.082(2) 0.0156(15) -0.0084(15) 0.0018(13)

loop_
_atom_type_symbol
_atom_type_description
_atom_type_scat_dispersion_real
_atom_type_scat_dispersion_imag
_atom_type_scat_source
C C 0.0033 0.0016 'International Tables Vol C Tables 4.2.6.8 and 6.1.1.4'
H H 0.0000 0.0000 'International Tables Vol C Tables 4.2.6.8 and 6.1.1.4'
Cl Cl 0.1484 0.1585 'International Tables Vol C Tables 4.2.6.8 and 6.1.1.4'
Li Li -0.0003 0.0001 'International Tables Vol C Tables 4.2.6.8 and 6.1.1.4'
N N 0.0061 0.0033 'International Tables Vol C Tables 4.2.6.8 and 6.1.1.4'
O O 0.0106 0.0060 'International Tables Vol C Tables 4.2.6.8 and 6.1.1.4'

loop_
_geom_angle_atom_site_label_1
_geom_angle_atom_site_label_2
_geom_angle_atom_site_label_3
_geom_angle
_geom_angle_site_symmetry_3
O2 Li1 O3 109.8(3) .
O2 Li1 O4 105.0(3) .
O3 Li1 O4 115.7(3) .
O2 Li1 O1 104.0(3) 2_456
O3 Li1 O1 109.4(3) 2_456
O4 Li1 O1 112.2(3) 2_456
O1 C1 N1 122.5(3) .
O1 C1 C2 122.4(3) .
N1 C1 C2 115.1(3) .
C1 O1 Li1 149.2(3) 2_446
C1 N1 H1A 117(4) .
C1 N1 H1B 120(3) .
H1A N1 H1B 123(5) .
N2 C2 C1 114.5(3) .
N2 C2 H2A 108.6 .
C1 C2 H2A 108.6 .
N2 C2 H2B 108.6 .
C1 C2 H2B 108.6 .
H2A C2 H2B 107.6 .
C6 N2 C2 122.9(3) .
C6 N2 C3 114.4(3) .
C2 N2 C3 122.6(3) .
N2 C3 C4 103.8(3) .
N2 C3 H3A 111.0 .
C4 C3 H3A 111.0 .
N2 C3 H3B 111.0 .
C4 C3 H3B 111.0 .
H3A C3 H3B 109.0 .
C3 C4 C5 106.5(4) .
C3 C4 H4A 110.4 .
C5 C4 H4A 110.4 .
C3 C4 H4B 110.4 .
C5 C4 H4B 110.4 .
H4A C4 H4B 108.6 .
C6 C5 C4 104.6(4) .
C6 C5 H5A 110.8 .
C4 C5 H5A 110.8 .
C6 C5 H5B 110.8 .
C4 C5 H5B 110.8 .
H5A C5 H5B 108.9 .
O2 C6 N2 124.0(3) .
O2 C6 C5 126.9(3) .
N2 C6 C5 109.1(3) .
C6 O2 Li1 143.7(3) .
Li1 O3 H300 109.9 .
Li1 O3 H301 125.8 .
H300 O3 H301 124.3 .
Li1 O4 H400 110.0 .
Li1 O4 H401 109.4 .
H400 O4 H401 107.9 .

loop_
_geom_bond_atom_site_label_1
_geom_bond_atom_site_label_2
_geom_bond_distance
_geom_bond_site_symmetry_2
Li1 O2 1.912(6) .
Li1 O3 1.916(6) .
Li1 O4 1.921(7) .
Li1 O1 1.938(7) 2_456
C1 O1 1.230(4) .
C1 N1 1.313(5) .
C1 C2 1.504(5) .
O1 Li1 1.938(7) 2_446
N1 H1A 0.73(5) .
N1 H1B 0.86(4) .
C2 N2 1.432(4) .
C2 H2A 0.9700 .
C2 H2B 0.9700 .
N2 C6 1.325(4) .
N2 C3 1.448(5) .
C3 C4 1.503(7) .
C3 H3A 0.9700 .
C3 H3B 0.9700 .
C4 C5 1.508(7) .
C4 H4A 0.9700 .
C4 H4B 0.9700 .
C5 C6 1.487(5) .
C5 H5A 0.9700 .
C5 H5B 0.9700 .
C6 O2 1.224(4) .
O3 H300 1.0016 .
O3 H301 0.9935 .
O4 H400 1.0015 .
O4 H401 1.0047 .
